data_7058994
loop_
_publ_author_name
'Bechu, Damien'
'Rogez, Guillaume'
'Hosseini, Mir Wais'
'Baudron, St\'ephane A.'

_publ_section_title
;
 Tetrathiopyridyl-tetrathiafulvalene-based Cd(ii) coordination polymers:
 one ligand, one metal cation, many possibilities
;
_journal_issue 36
_journal_name_full 'New Journal of Chemistry'
_journal_page_first 14291
_journal_paper_doi 10.1039/C9NJ03572A
_journal_volume 43
_journal_year 2019
_chemical_formula_sum 'C65 H41 Cd2 Cl27 N12 S20'
_chemical_formula_weight 2813.25
_space_group_crystal_system orthorhombic
_space_group_IT_number 19
_space_group_name_Hall 'P 2ac 2ab'
_space_group_name_H-M_alt 'P 21 21 21'
_atom_sites_solution_hydrogens geom
_audit_creation_method SHELXL-2014/7
_audit_update_record
;
2019-08-12 deposited with the CCDC.	2019-08-15 downloaded from the CCDC.
;
_cell_angle_alpha 90
_cell_angle_beta 90
_cell_angle_gamma 90
_cell_formula_units_Z 2
_cell_length_a 9.7191(3)
_cell_length_b 23.1913(9)
_cell_length_c 24.7330(9)
_cell_measurement_reflns_used 9395
_cell_measurement_temperature 173(2)
_cell_measurement_theta_max 24.22
_cell_measurement_theta_min 2.41
_cell_volume 5574.8(3)
_computing_cell_refinement 'Bruker SAINT'
_computing_data_collection 'Bruker APEX2'
_computing_data_reduction 'Bruker SAINT'
_computing_molecular_graphics 'Bruker SHELXTL'
_computing_publication_material 'Bruker SHELXTL'
_computing_structure_refinement 'SHELXL-2014 (Sheldrick 2014)'
_computing_structure_solution 'SHELXS-97 (Sheldrick 2008)'
_diffrn_ambient_temperature 173(2)
_diffrn_measured_fraction_theta_full 0.999
_diffrn_measured_fraction_theta_max 0.999
_diffrn_measurement_device_type 'Bruker APEX-II CCD'
_diffrn_measurement_method '\f and \w scans'
_diffrn_radiation_type MoK\a
_diffrn_radiation_wavelength 0.71073
_diffrn_reflns_av_R_equivalents 0.0580
_diffrn_reflns_av_unetI/netI 0.0234
_diffrn_reflns_Laue_measured_fraction_full 0.999
_diffrn_reflns_Laue_measured_fraction_max 0.999
_diffrn_reflns_limit_h_max 12
_diffrn_reflns_limit_h_min -12
_diffrn_reflns_limit_k_max 28
_diffrn_reflns_limit_k_min -28
_diffrn_reflns_limit_l_max 30
_diffrn_reflns_limit_l_min -30
_diffrn_reflns_number 160919
_diffrn_reflns_point_group_measured_fraction_full 1.000
_diffrn_reflns_point_group_measured_fraction_max 1.000
_diffrn_reflns_theta_full 25.242
_diffrn_reflns_theta_max 26.372
_diffrn_reflns_theta_min 1.647
_exptl_absorpt_coefficient_mu 1.446
_exptl_absorpt_correction_T_max 0.943
_exptl_absorpt_correction_T_min 0.892
_exptl_absorpt_correction_type multi-scan
_exptl_absorpt_process_details sadabs
_exptl_crystal_colour yellow
_exptl_crystal_density_diffrn 1.676
_exptl_crystal_density_meas ?
_exptl_crystal_description rod
_exptl_crystal_F_000 2780
_exptl_crystal_size_max 0.080
_exptl_crystal_size_mid 0.040
_exptl_crystal_size_min 0.040
_refine_diff_density_max 1.869
_refine_diff_density_min -1.506
_refine_diff_density_rms 0.141
_refine_ls_abs_structure_details
;
 Flack x determined using 4439 quotients [(I+)-(I-)]/[(I+)+(I-)]
 (Parsons, Flack and Wagner, Acta Cryst. B69 (2013) 249-259).
;
_refine_ls_abs_structure_Flack -0.007(7)
_refine_ls_extinction_method none
_refine_ls_goodness_of_fit_ref 1.092
_refine_ls_hydrogen_treatment constr
_refine_ls_matrix_type full
_refine_ls_number_parameters 649
_refine_ls_number_reflns 11398
_refine_ls_number_restraints 225
_refine_ls_restrained_S_all 1.116
_refine_ls_R_factor_all 0.0605
_refine_ls_R_factor_gt 0.0550
_refine_ls_shift/su_max 0.001
_refine_ls_shift/su_mean 0.000
_refine_ls_structure_factor_coef Fsqd
_refine_ls_weighting_details 'w=1/[\s^2^(Fo^2^)+(0.0898P)^2^+17.4228P] where P=(Fo^2^+2Fc^2^)/3'
_refine_ls_weighting_scheme calc
_refine_ls_wR_factor_gt 0.1524
_refine_ls_wR_factor_ref 0.1601
_reflns_Friedel_coverage 0.804
_reflns_Friedel_fraction_full 1.000
_reflns_Friedel_fraction_max 1.000
_reflns_number_gt 10600
_reflns_number_total 11398
_reflns_threshold_expression 'I > 2\s(I)'
_cod_data_source_file c9nj03572a2.cif
_cod_data_source_block CP7
_cod_depositor_comments
;
The following automatic conversions were performed:

data item '_exptl_crystal_density_meas' value 'not measured' was
changed to '?' -- the value is perceived as not measured.

Automatic conversion script
Id: cif_fix_values 6909 2019-04-08 15:41:33Z antanas 
;
_cod_database_code 7058994
_shelx_shelxl_version_number 2014/7
_shelx_space_group_comment
;
The symmetry employed for this shelxl refinement is uniquely defined
by the following loop, which should always be used as a source of
symmetry information in preference to the above space-group names.
They are only intended as comments.
;
_shelx_estimated_absorpt_t_min 0.893
_shelx_estimated_absorpt_t_max 0.944

loop_
_space_group_symop_operation_xyz
'x, y, z'
'-x+1/2, -y, z+1/2'
'x+1/2, -y+1/2, -z'
'-x, y+1/2, -z+1/2'

loop_
_atom_site_label
_atom_site_type_symbol
_atom_site_fract_x
_atom_site_fract_y
_atom_site_fract_z
_atom_site_U_iso_or_equiv
_atom_site_adp_type
_atom_site_occupancy
_atom_site_site_symmetry_order
_atom_site_calc_flag
_atom_site_refinement_flags_posn
_atom_site_refinement_flags_adp
_atom_site_refinement_flags_occupancy
_atom_site_disorder_assembly
_atom_site_disorder_group
C1 C 0.3124(9) 0.7421(3) 0.7638(3) 0.0293(17) Uani 1 1 d . . . . .
C2 C 0.1828(9) 0.7249(3) 0.7528(3) 0.0284(17) Uani 1 1 d . . . . .
C3 C 0.4961(9) 0.8042(3) 0.8091(3) 0.0284(17) Uani 1 1 d . . . . .
C4 C 0.5161(9) 0.8103(3) 0.7561(3) 0.0272(16) Uani 1 1 d . . . . .
C5 C -0.0793(9) 0.7091(3) 0.7621(3) 0.0263(16) Uani 1 1 d . . . . .
C6 C -0.0567(9) 0.7189(3) 0.7087(3) 0.0290(17) Uani 1 1 d . . . . .
C7 C 0.5517(9) 0.8862(3) 0.6740(3) 0.0293(17) Uani 1 1 d . . . . .
C8 C 0.4159(9) 0.9014(4) 0.6797(3) 0.0326(18) Uani 1 1 d . . . . .
H8 H 0.3688 0.8943 0.7127 0.039 Uiso 1 1 calc R U . . .
C9 C 0.3488(10) 0.9273(4) 0.6368(4) 0.037(2) Uani 1 1 d . . . . .
H9 H 0.2541 0.9366 0.6406 0.044 Uiso 1 1 calc R U . . .
C10 C 0.5432(11) 0.9253(4) 0.5851(4) 0.040(2) Uani 1 1 d . . . . .
H10 H 0.5888 0.9338 0.5520 0.048 Uiso 1 1 calc R U . . .
C11 C 0.6188(10) 0.8982(4) 0.6262(4) 0.0363(19) Uani 1 1 d . . . . .
H11 H 0.7129 0.8884 0.6212 0.044 Uiso 1 1 calc R U . . .
C12 C 0.4867(9) 0.8785(4) 0.8958(3) 0.0308(18) Uani 1 1 d . . . . .
C13 C 0.5372(12) 0.9003(6) 0.9450(5) 0.055(3) Uani 1 1 d . . . . .
H13 H 0.6261 0.8900 0.9577 0.066 Uiso 1 1 calc R U . . .
C14 C 0.4561(13) 0.9361(5) 0.9735(5) 0.058(3) Uani 1 1 d . . . . .
H14 H 0.4937 0.9522 1.0055 0.069 Uiso 1 1 calc R U . . .
C15 C 0.2800(11) 0.9277(4) 0.9147(4) 0.039(2) Uani 1 1 d . . . . .
H15 H 0.1874 0.9358 0.9050 0.047 Uiso 1 1 calc R U . . .
C16 C 0.3555(10) 0.8930(4) 0.8805(4) 0.039(2) Uani 1 1 d . . . . .
H16 H 0.3178 0.8795 0.8474 0.046 Uiso 1 1 calc R U . . .
C17 C -0.1733(8) 0.6746(3) 0.6173(3) 0.0259(16) Uani 1 1 d . . . . .
C18 C -0.2382(11) 0.6827(4) 0.5671(4) 0.039(2) Uani 1 1 d . . . . .
H18 H -0.2804 0.7183 0.5581 0.047 Uiso 1 1 calc R U . . .
C19 C -0.2385(11) 0.6372(4) 0.5315(4) 0.041(2) Uani 1 1 d . . . . .
H19 H -0.2853 0.6423 0.4981 0.049 Uiso 1 1 calc R U . . .
C20 C -0.1141(10) 0.5801(4) 0.5883(3) 0.0323(18) Uani 1 1 d . . . . .
H20 H -0.0699 0.5444 0.5959 0.039 Uiso 1 1 calc R U . . .
C21 C -0.1098(10) 0.6229(4) 0.6272(3) 0.0316(18) Uani 1 1 d . . . . .
H21 H -0.0633 0.6165 0.6605 0.038 Uiso 1 1 calc R U . . .
C22 C -0.2387(9) 0.6543(4) 0.8388(3) 0.0289(17) Uani 1 1 d . . . . .
C23 C -0.3215(10) 0.6605(4) 0.8843(4) 0.037(2) Uani 1 1 d . . . . .
H23 H -0.3708 0.6952 0.8907 0.044 Uiso 1 1 calc R U . . .
C24 C -0.3303(10) 0.6152(4) 0.9197(4) 0.038(2) Uani 1 1 d . . . . .
H24 H -0.3905 0.6190 0.9498 0.045 Uiso 1 1 calc R U . . .
C25 C -0.1797(10) 0.5610(4) 0.8703(3) 0.0319(18) Uani 1 1 d . . . . .
H25 H -0.1304 0.5260 0.8654 0.038 Uiso 1 1 calc R U . . .
C26 C -0.1661(9) 0.6034(4) 0.8322(4) 0.0323(18) Uani 1 1 d . . . . .
H26 H -0.1078 0.5980 0.8017 0.039 Uiso 1 1 calc R U . . .
C27 C 0.0435(10) 0.9085(4) 0.5678(4) 0.037(2) Uani 1 1 d . . . . .
C28 C 0.5645(9) 1.0353(4) 0.4530(3) 0.0348(13) Uani 1 1 d D . . . .
N1 N 0.4120(8) 0.9398(3) 0.5897(3) 0.0341(16) Uani 1 1 d . . . . .
N2 N 0.3276(8) 0.9508(3) 0.9607(3) 0.0362(17) Uani 1 1 d . . . . .
N3 N -0.1777(9) 0.5863(3) 0.5403(3) 0.0351(17) Uani 1 1 d . . . . .
N4 N -0.2601(8) 0.5665(3) 0.9147(3) 0.0297(15) Uani 1 1 d . . . . .
N5 N 0.0884(9) 0.9502(3) 0.5530(3) 0.0375(17) Uani 1 1 d . . . . .
N6 N 0.5118(8) 1.0349(3) 0.4883(3) 0.0348(13) Uani 1 1 d D . . . .
S1 S 0.4264(2) 0.76275(9) 0.71260(8) 0.0305(4) Uani 1 1 d . . . . .
S2 S 0.3800(2) 0.74937(10) 0.82887(8) 0.0325(5) Uani 1 1 d . . . . .
S3 S 0.1132(2) 0.72548(11) 0.68720(9) 0.0356(5) Uani 1 1 d . . . . .
S4 S 0.0674(2) 0.70370(11) 0.80345(9) 0.0385(5) Uani 1 1 d . . . . .
S5 S 0.6454(2) 0.85283(9) 0.72691(9) 0.0302(4) Uani 1 1 d . . . . .
S6 S 0.6009(2) 0.83530(10) 0.85767(9) 0.0345(5) Uani 1 1 d . . . . .
S7 S -0.1899(2) 0.73235(9) 0.66287(8) 0.0299(4) Uani 1 1 d . . . . .
S8 S -0.2421(2) 0.71137(10) 0.79162(10) 0.0364(5) Uani 1 1 d . . . . .
S9 S -0.0222(3) 0.84813(12) 0.59067(13) 0.0513(6) Uani 1 1 d . . . . .
S10 S 0.6573(4) 1.0442(2) 0.40006(16) 0.0831(12) Uani 1 1 d D . . . .
Cd1 Cd 0.29341(7) 0.99025(2) 0.52073(2) 0.02920(16) Uani 1 1 d . . . . .
C29 C 0.3150(12) 0.5703(5) 0.9045(4) 0.050(3) Uani 1 1 d . . . . .
H29 H 0.3938 0.5543 0.9257 0.060 Uiso 1 1 calc R U . . .
Cl1 Cl 0.2813(5) 0.63844(16) 0.92891(17) 0.0847(11) Uani 1 1 d . . . . .
Cl2 Cl 0.3666(6) 0.5746(3) 0.83629(15) 0.1076(18) Uani 1 1 d . . . . .
Cl3 Cl 0.1754(3) 0.52321(15) 0.91216(15) 0.0662(8) Uani 1 1 d . . . . .
C30 C 0.0086(15) 0.9364(6) 0.7701(5) 0.061(3) Uani 1 1 d . . . . .
H30 H -0.0566 0.9394 0.8013 0.074 Uiso 1 1 calc R U . . .
Cl4 Cl 0.1530(5) 0.98178(18) 0.78183(18) 0.0872(12) Uani 1 1 d . . . . .
Cl5 Cl -0.0724(5) 0.9611(2) 0.71119(19) 0.1012(16) Uani 1 1 d . . . . .
Cl6 Cl 0.0629(7) 0.8666(2) 0.7637(3) 0.135(2) Uani 1 1 d . . . . .
C31 C 0.2814(16) 0.6679(8) 0.5299(6) 0.077(4) Uani 1 1 d . . . . .
H31 H 0.3293 0.6701 0.4942 0.093 Uiso 1 1 calc R U . . .
Cl7 Cl 0.3814(6) 0.7027(4) 0.5774(2) 0.145(3) Uani 1 1 d . . . . .
Cl8 Cl 0.2564(6) 0.5941(2) 0.5464(2) 0.1037(16) Uani 1 1 d . . . . .
Cl9 Cl 0.1220(5) 0.6991(2) 0.5233(2) 0.1033(16) Uani 1 1 d . . . . .
C32 C 0.4105(16) 0.5475(6) 0.6698(15) 0.106(4) Uani 0.605(10) 1 d D U P A 1
H32 H 0.3866 0.5381 0.6315 0.128 Uiso 0.605(10) 1 calc R U P A 1
Cl10 Cl 0.4104(12) 0.4846(6) 0.7081(4) 0.067(2) Uani 0.605(10) 1 d D U P A 1
Cl11 Cl 0.2868(11) 0.5937(3) 0.6967(3) 0.106(3) Uani 0.605(10) 1 d D U P A 1
Cl12 Cl 0.5690(16) 0.5822(7) 0.6719(8) 0.174(5) Uani 0.605(10) 1 d D U P A 1
C34 C 0.021(3) 0.7724(9) 0.971(2) 0.102(6) Uani 0.277(3) 1 d D U P B 1
H34 H -0.0251 0.7807 1.0067 0.123 Uiso 0.277(3) 1 calc R U P B 1
Cl17 Cl 0.195(2) 0.7698(6) 0.9819(6) 0.101(5) Uani 0.277(3) 1 d D U P B 1
Cl18 Cl -0.0315(17) 0.8230(5) 0.9255(6) 0.072(3) Uani 0.277(3) 1 d D U P B 1
Cl19 Cl -0.033(2) 0.7062(8) 0.9495(9) 0.111(5) Uani 0.277(3) 1 d D U P B 1
C32A C 0.436(3) 0.5577(10) 0.6752(9) 0.106(4) Uani 0.395(10) 1 d D U P A 2
H32A H 0.3404 0.5696 0.6652 0.128 Uiso 0.395(10) 1 calc R U P A 2
Cl Cl 0.534(2) 0.6079(6) 0.7108(5) 0.123(5) Uani 0.395(10) 1 d D U P A 2
Cl13 Cl 0.453(3) 0.4926(11) 0.7097(12) 0.110(7) Uani 0.395(10) 1 d D U P A 2
Cl1A Cl 0.5529(18) 0.5490(8) 0.6224(9) 0.136(5) Uani 0.395(10) 1 d D U P A 2
Cl14 Cl 0.002(3) 0.7391(9) 1.0132(8) 0.102(5) Uani 0.223(3) 1 d D U P C 2
C34A C 0.024(2) 0.7520(19) 0.9457(12) 0.096(6) Uani 0.223(3) 1 d D U P C 2
H34A H 0.0364 0.7161 0.9239 0.116 Uiso 0.223(3) 1 calc R U P C 2
Cl15 Cl 0.157(2) 0.7994(10) 0.9392(10) 0.095(5) Uani 0.223(3) 1 d D U P C 2
Cl16 Cl -0.110(2) 0.7936(10) 0.9244(7) 0.088(5) Uani 0.223(3) 1 d D U P C 2

loop_
_atom_site_aniso_label
_atom_site_aniso_U_11
_atom_site_aniso_U_22
_atom_site_aniso_U_33
_atom_site_aniso_U_23
_atom_site_aniso_U_13
_atom_site_aniso_U_12
C1 0.034(4) 0.030(4) 0.024(4) -0.003(3) 0.001(3) 0.007(3)
C2 0.034(4) 0.027(4) 0.023(4) 0.001(3) -0.001(3) -0.004(3)
C3 0.027(4) 0.023(4) 0.035(4) -0.003(3) -0.005(3) 0.007(3)
C4 0.029(4) 0.024(4) 0.028(4) -0.003(3) -0.006(3) 0.004(3)
C5 0.031(4) 0.022(3) 0.026(4) 0.003(3) 0.002(3) 0.001(3)
C6 0.036(4) 0.023(4) 0.028(4) -0.003(3) -0.005(3) -0.004(3)
C7 0.033(4) 0.026(4) 0.029(4) -0.003(3) 0.001(3) 0.003(3)
C8 0.030(4) 0.046(5) 0.022(4) 0.008(3) 0.006(3) 0.010(4)
C9 0.036(5) 0.048(5) 0.026(4) 0.006(4) 0.007(4) 0.014(4)
C10 0.051(6) 0.044(5) 0.026(4) 0.007(4) 0.009(4) 0.001(4)
C11 0.032(5) 0.041(5) 0.036(5) 0.002(4) 0.006(4) 0.008(4)
C12 0.035(4) 0.033(4) 0.025(4) -0.008(3) -0.005(3) 0.008(4)
C13 0.045(6) 0.079(8) 0.042(6) -0.023(5) -0.023(5) 0.021(6)
C14 0.062(7) 0.069(7) 0.042(6) -0.025(5) -0.029(6) 0.012(6)
C15 0.043(5) 0.044(5) 0.029(4) -0.008(4) -0.007(4) 0.013(4)
C16 0.042(5) 0.046(5) 0.027(4) -0.014(4) -0.014(4) 0.007(4)
C17 0.029(4) 0.024(4) 0.025(4) 0.001(3) 0.001(3) -0.008(3)
C18 0.049(6) 0.034(4) 0.036(5) 0.005(4) -0.012(4) 0.003(4)
C19 0.059(6) 0.037(5) 0.026(4) -0.001(3) -0.017(4) 0.000(4)
C20 0.045(5) 0.026(4) 0.025(4) -0.001(3) -0.005(4) -0.002(4)
C21 0.039(5) 0.029(4) 0.027(4) 0.001(3) -0.008(4) -0.001(4)
C22 0.029(4) 0.031(4) 0.026(4) 0.002(3) 0.000(3) -0.002(3)
C23 0.040(5) 0.034(4) 0.037(5) 0.007(4) 0.008(4) 0.007(4)
C24 0.044(5) 0.036(5) 0.033(4) 0.003(4) 0.012(4) 0.003(4)
C25 0.041(5) 0.023(4) 0.032(4) 0.002(3) 0.006(4) 0.005(3)
C26 0.033(5) 0.035(4) 0.028(4) 0.004(3) 0.008(3) 0.002(3)
C27 0.036(5) 0.044(5) 0.031(4) 0.003(4) -0.003(4) 0.008(4)
C28 0.046(4) 0.035(3) 0.024(3) -0.008(2) -0.013(2) 0.001(3)
N1 0.041(4) 0.040(4) 0.022(3) 0.002(3) 0.000(3) 0.008(3)
N2 0.043(4) 0.039(4) 0.027(3) -0.009(3) -0.007(3) 0.007(3)
N3 0.044(4) 0.035(4) 0.026(3) -0.004(3) -0.005(3) -0.004(3)
N4 0.039(4) 0.028(3) 0.022(3) 0.003(3) 0.006(3) 0.001(3)
N5 0.054(5) 0.028(4) 0.030(4) -0.001(3) -0.002(4) 0.001(4)
N6 0.046(4) 0.035(3) 0.024(3) -0.008(2) -0.013(2) 0.001(3)
S1 0.0318(10) 0.0371(11) 0.0226(9) -0.0073(8) -0.0009(8) -0.0055(8)
S2 0.0371(11) 0.0363(11) 0.0241(9) 0.0037(8) -0.0040(8) -0.0017(9)
S3 0.0311(11) 0.0522(13) 0.0235(9) -0.0062(9) 0.0016(8) -0.0088(9)
S4 0.0340(11) 0.0551(14) 0.0264(10) 0.0098(10) -0.0022(9) -0.0055(10)
S5 0.0263(10) 0.0294(10) 0.0351(11) 0.0025(8) -0.0048(8) -0.0012(8)
S6 0.0298(10) 0.0435(12) 0.0302(10) -0.0118(9) -0.0086(9) 0.0059(9)
S7 0.0345(10) 0.0270(9) 0.0280(9) -0.0038(7) -0.0042(8) 0.0027(8)
S8 0.0350(11) 0.0371(11) 0.0373(11) 0.0157(9) 0.0088(9) 0.0108(9)
S9 0.0491(15) 0.0468(14) 0.0580(16) 0.0119(12) 0.0020(13) -0.0055(12)
S10 0.075(2) 0.112(3) 0.062(2) 0.002(2) 0.0134(18) -0.021(2)
Cd1 0.0412(3) 0.0287(3) 0.0178(2) -0.0008(2) 0.0015(2) 0.0023(2)
C29 0.047(6) 0.065(7) 0.037(5) 0.004(5) -0.006(5) -0.007(5)
Cl1 0.115(3) 0.0586(18) 0.081(2) -0.0019(16) 0.018(2) -0.001(2)
Cl2 0.126(4) 0.151(4) 0.0453(18) -0.012(2) 0.027(2) -0.040(3)
Cl3 0.0478(15) 0.074(2) 0.077(2) -0.0123(16) 0.0120(14) -0.0078(14)
C30 0.073(8) 0.059(7) 0.053(7) 0.001(6) 0.001(6) 0.009(6)
Cl4 0.101(3) 0.074(2) 0.087(3) 0.002(2) -0.031(2) -0.010(2)
Cl5 0.082(3) 0.139(4) 0.083(3) 0.035(3) -0.024(2) -0.028(3)
Cl6 0.123(4) 0.057(2) 0.225(7) -0.015(3) -0.037(5) 0.005(3)
C31 0.065(8) 0.112(12) 0.055(8) -0.001(7) 0.019(7) -0.009(8)
Cl7 0.107(4) 0.225(8) 0.103(4) -0.063(4) 0.030(3) -0.081(5)
Cl8 0.124(4) 0.094(3) 0.094(3) 0.011(2) -0.035(3) -0.006(3)
Cl9 0.082(3) 0.102(3) 0.126(4) 0.041(3) 0.036(3) 0.010(2)
C32 0.116(7) 0.081(7) 0.122(7) 0.022(6) 0.026(7) 0.019(7)
Cl10 0.089(6) 0.047(4) 0.064(3) 0.009(3) 0.005(4) 0.009(4)
Cl11 0.161(7) 0.081(4) 0.076(4) -0.007(3) -0.002(5) 0.071(5)
Cl12 0.149(9) 0.156(10) 0.218(12) 0.037(9) 0.013(10) -0.031(8)
C34 0.121(11) 0.090(10) 0.095(10) -0.001(10) -0.008(10) 0.008(10)
Cl17 0.147(11) 0.077(7) 0.080(8) -0.051(6) -0.035(9) 0.047(8)
Cl18 0.090(8) 0.047(6) 0.080(7) 0.000(5) -0.018(7) 0.013(6)
Cl19 0.107(10) 0.085(9) 0.139(12) 0.020(9) 0.021(10) -0.021(9)
C32A 0.116(7) 0.081(7) 0.122(7) 0.022(6) 0.026(7) 0.019(7)
Cl 0.208(13) 0.080(7) 0.080(7) -0.015(6) 0.042(9) -0.038(8)
Cl13 0.114(13) 0.057(8) 0.158(12) 0.009(8) 0.034(10) 0.010(9)
Cl1A 0.119(9) 0.114(9) 0.176(12) 0.043(9) 0.058(9) 0.024(8)
Cl14 0.151(13) 0.083(10) 0.072(9) 0.039(8) 0.000(10) 0.013(10)
C34A 0.120(11) 0.081(10) 0.089(10) -0.007(10) -0.010(10) 0.012(10)
Cl15 0.093(10) 0.091(10) 0.101(10) -0.012(9) 0.011(9) 0.000(9)
Cl16 0.105(11) 0.104(11) 0.054(7) 0.022(8) -0.024(8) 0.031(10)

loop_
_atom_type_symbol
_atom_type_description
_atom_type_scat_dispersion_real
_atom_type_scat_dispersion_imag
_atom_type_scat_source
C C 0.0033 0.0016 'International Tables Vol C Tables 4.2.6.8 and 6.1.1.4'
H H 0.0000 0.0000 'International Tables Vol C Tables 4.2.6.8 and 6.1.1.4'
Cd Cd -0.8075 1.2024 'International Tables Vol C Tables 4.2.6.8 and 6.1.1.4'
Cl Cl 0.1484 0.1585 'International Tables Vol C Tables 4.2.6.8 and 6.1.1.4'
N N 0.0061 0.0033 'International Tables Vol C Tables 4.2.6.8 and 6.1.1.4'
S S 0.1246 0.1234 'International Tables Vol C Tables 4.2.6.8 and 6.1.1.4'

loop_
_geom_angle_atom_site_label_1
_geom_angle_atom_site_label_2
_geom_angle_atom_site_label_3
_geom_angle
_geom_angle_site_symmetry_1
_geom_angle_site_symmetry_3
C2 C1 S2 124.4(6) . .
C2 C1 S1 121.8(6) . .
S2 C1 S1 113.7(5) . .
C1 C2 S4 122.5(6) . .
C1 C2 S3 122.8(6) . .
S4 C2 S3 114.6(5) . .
C4 C3 S6 123.5(7) . .
C4 C3 S2 116.2(6) . .
S6 C3 S2 118.9(5) . .
C3 C4 S5 124.7(7) . .
C3 C4 S1 117.4(7) . .
S5 C4 S1 117.0(5) . .
C6 C5 S8 123.2(7) . .
C6 C5 S4 116.5(7) . .
S8 C5 S4 119.7(5) . .
C5 C6 S3 117.7(7) . .
C5 C6 S7 122.8(7) . .
S3 C6 S7 119.2(5) . .
C8 C7 C11 119.5(8) . .
C8 C7 S5 122.0(7) . .
C11 C7 S5 118.5(7) . .
C7 C8 C9 119.0(8) . .
C7 C8 H8 120.5 . .
C9 C8 H8 120.5 . .
N1 C9 C8 122.8(8) . .
N1 C9 H9 118.6 . .
C8 C9 H9 118.6 . .
N1 C10 C11 123.8(8) . .
N1 C10 H10 118.1 . .
C11 C10 H10 118.1 . .
C7 C11 C10 117.6(8) . .
C7 C11 H11 121.2 . .
C10 C11 H11 121.2 . .
C16 C12 C13 118.3(8) . .
C16 C12 S6 125.2(7) . .
C13 C12 S6 116.5(7) . .
C14 C13 C12 118.1(9) . .
C14 C13 H13 120.9 . .
C12 C13 H13 120.9 . .
N2 C14 C13 125.7(9) . .
N2 C14 H14 117.1 . .
C13 C14 H14 117.1 . .
N2 C15 C16 124.8(9) . .
N2 C15 H15 117.6 . .
C16 C15 H15 117.6 . .
C12 C16 C15 118.0(8) . .
C12 C16 H16 121.0 . .
C15 C16 H16 121.0 . .
C21 C17 C18 118.4(8) . .
C21 C17 S7 126.4(6) . .
C18 C17 S7 115.1(7) . .
C19 C18 C17 117.7(8) . .
C19 C18 H18 121.1 . .
C17 C18 H18 121.1 . .
N3 C19 C18 124.9(8) . .
N3 C19 H19 117.6 . .
C18 C19 H19 117.6 . .
N3 C20 C21 123.4(8) . .
N3 C20 H20 118.3 . .
C21 C20 H20 118.3 . .
C17 C21 C20 119.3(8) . .
C17 C21 H21 120.3 . .
C20 C21 H21 120.3 . .
C26 C22 C23 118.6(8) . .
C26 C22 S8 124.8(7) . .
C23 C22 S8 116.6(7) . .
C24 C23 C22 118.4(8) . .
C24 C23 H23 120.8 . .
C22 C23 H23 120.8 . .
N4 C24 C23 124.1(8) . .
N4 C24 H24 117.9 . .
C23 C24 H24 117.9 . .
N4 C25 C26 123.1(8) . .
N4 C25 H25 118.4 . .
C26 C25 H25 118.4 . .
C25 C26 C22 118.8(8) . .
C25 C26 H26 120.6 . .
C22 C26 H26 120.6 . .
N5 C27 S9 178.8(9) . .
N6 C28 S10 171.9(10) . .
C10 N1 C9 117.3(8) . .
C10 N1 Cd1 122.2(6) . .
C9 N1 Cd1 120.4(6) . .
C14 N2 C15 115.0(8) . .
C14 N2 Cd1 118.2(6) . 2_575
C15 N2 Cd1 126.8(7) . 2_575
C19 N3 C20 116.1(8) . .
C19 N3 Cd1 120.7(6) . 3_466
C20 N3 Cd1 122.8(6) . 3_466
C24 N4 C25 117.0(7) . .
C24 N4 Cd1 119.7(6) . 4_546
C25 N4 Cd1 123.1(5) . 4_546
C27 N5 Cd1 141.7(8) . .
C28 N6 Cd1 135.4(7) . .
C1 S1 C4 92.5(4) . .
C1 S2 C3 93.1(4) . .
C6 S3 C2 94.7(4) . .
C2 S4 C5 94.8(4) . .
C4 S5 C7 100.5(4) . .
C3 S6 C12 103.7(4) . .
C6 S7 C17 102.3(4) . .
C5 S8 C22 103.7(4) . .
N2 Cd1 N5 91.2(3) 2_574 .
N2 Cd1 N3 95.4(3) 2_574 3_566
N5 Cd1 N3 91.2(3) . 3_566
N2 Cd1 N1 172.8(3) 2_574 .
N5 Cd1 N1 88.4(3) . .
N3 Cd1 N1 91.8(3) 3_566 .
N2 Cd1 N4 85.6(3) 2_574 4_556
N5 Cd1 N4 87.2(3) . 4_556
N3 Cd1 N4 178.1(3) 3_566 4_556
N1 Cd1 N4 87.2(3) . 4_556
N2 Cd1 N6 88.9(3) 2_574 .
N5 Cd1 N6 178.5(3) . .
N3 Cd1 N6 90.3(3) 3_566 .
N1 Cd1 N6 91.3(3) . .
N4 Cd1 N6 91.3(2) 4_556 .
Cl1 C29 Cl3 112.8(7) . .
Cl1 C29 Cl2 109.8(7) . .
Cl3 C29 Cl2 111.0(6) . .
Cl1 C29 H29 107.7 . .
Cl3 C29 H29 107.7 . .
Cl2 C29 H29 107.7 . .
Cl6 C30 Cl5 111.7(8) . .
Cl6 C30 Cl4 109.4(8) . .
Cl5 C30 Cl4 107.3(7) . .
Cl6 C30 H30 109.5 . .
Cl5 C30 H30 109.5 . .
Cl4 C30 H30 109.5 . .
Cl9 C31 Cl7 112.1(10) . .
Cl9 C31 Cl8 107.7(8) . .
Cl7 C31 Cl8 111.9(9) . .
Cl9 C31 H31 108.4 . .
Cl7 C31 H31 108.4 . .
Cl8 C31 H31 108.4 . .
Cl10 C32 Cl12 111.9(15) . .
Cl10 C32 Cl11 107.9(14) . .
Cl12 C32 Cl11 108.3(15) . .
Cl10 C32 H32 109.6 . .
Cl12 C32 H32 109.6 . .
Cl11 C32 H32 109.6 . .
Cl18 C34 Cl19 108(2) . .
Cl18 C34 Cl17 115(2) . .
Cl19 C34 Cl17 109(2) . .
Cl18 C34 H34 108.3 . .
Cl19 C34 H34 108.3 . .
Cl17 C34 H34 108.3 . .
Cl13 C32A Cl 106.1(19) . .
Cl13 C32A Cl1A 101.7(19) . .
Cl C32A Cl1A 95.7(17) . .
Cl13 C32A H32A 116.8 . .
Cl C32A H32A 116.8 . .
Cl1A C32A H32A 116.8 . .
Cl15 C34A Cl16 101(2) . .
Cl15 C34A Cl14 108(2) . .
Cl16 C34A Cl14 108(2) . .
Cl15 C34A H34A 113.3 . .
Cl16 C34A H34A 113.3 . .
Cl14 C34A H34A 113.3 . .

loop_
_geom_bond_atom_site_label_1
_geom_bond_atom_site_label_2
_geom_bond_distance
_geom_bond_site_symmetry_2
C1 C2 1.349(13) .
C1 S2 1.747(8) .
C1 S1 1.749(9) .
C2 S4 1.751(8) .
C2 S3 1.759(8) .
C3 C4 1.333(12) .
C3 S6 1.732(8) .
C3 S2 1.769(9) .
C4 S5 1.753(9) .
C4 S1 1.770(8) .
C5 C6 1.358(12) .
C5 S8 1.743(9) .
C5 S4 1.758(9) .
C6 S3 1.741(9) .
C6 S7 1.749(9) .
C7 C8 1.373(12) .
C7 C11 1.379(13) .
C7 S5 1.773(9) .
C8 C9 1.383(12) .
C8 H8 0.9500 .
C9 N1 1.349(12) .
C9 H9 0.9500 .
C10 N1 1.323(13) .
C10 C11 1.403(14) .
C10 H10 0.9500 .
C11 H11 0.9500 .
C12 C16 1.371(13) .
C12 C13 1.406(13) .
C12 S6 1.767(9) .
C13 C14 1.344(16) .
C13 H13 0.9500 .
C14 N2 1.333(14) .
C14 H14 0.9500 .
C15 N2 1.340(12) .
C15 C16 1.380(13) .
C15 H15 0.9500 .
C16 H16 0.9500 .
C17 C21 1.373(12) .
C17 C18 1.405(12) .
C17 S7 1.757(8) .
C18 C19 1.375(13) .
C18 H18 0.9500 .
C19 N3 1.338(13) .
C19 H19 0.9500 .
C20 N3 1.348(11) .
C20 C21 1.383(12) .
C20 H20 0.9500 .
C21 H21 0.9500 .
C22 C26 1.385(12) .
C22 C23 1.391(12) .
C22 S8 1.765(8) .
C23 C24 1.370(13) .
C23 H23 0.9500 .
C24 N4 1.325(12) .
C24 H24 0.9500 .
C25 N4 1.353(11) .
C25 C26 1.370(12) .
C25 H25 0.9500 .
C26 H26 0.9500 .
C27 N5 1.123(13) .
C27 S9 1.639(11) .
C28 N6 1.012(9) .
C28 S10 1.603(8) .
N1 Cd1 2.368(7) .
N2 Cd1 2.335(8) 2_575
N3 Cd1 2.346(7) 3_466
N4 Cd1 2.405(7) 4_546
N5 Cd1 2.338(9) .
N6 Cd1 2.495(8) .
Cd1 N2 2.336(8) 2_574
Cd1 N3 2.346(7) 3_566
Cd1 N4 2.405(7) 4_556
C29 Cl1 1.722(13) .
C29 Cl3 1.752(12) .
C29 Cl2 1.762(11) .
C29 H29 1.0000 .
C30 Cl6 1.711(14) .
C30 Cl5 1.753(14) .
C30 Cl4 1.778(15) .
C30 H30 1.0000 .
C31 Cl9 1.717(17) .
C31 Cl7 1.726(16) .
C31 Cl8 1.775(18) .
C31 H31 1.0000 .
C32 Cl10 1.739(14) .
C32 Cl12 1.739(15) .
C32 Cl11 1.744(15) .
C32 H32 1.0000 .
C34 Cl18 1.71(2) .
C34 Cl19 1.71(2) .
C34 Cl17 1.71(2) .
C34 H34 1.0000 .
C32A Cl13 1.741(16) .
C32A Cl 1.744(16) .
C32A Cl1A 1.744(17) .
C32A H32A 1.0000 .
Cl14 C34A 1.71(2) .
C34A Cl15 1.70(2) .
C34A Cl16 1.71(2) .
C34A H34A 1.0000 .
